data_7158442
loop_
_publ_author_name
'Rai, Vishakha'
'P, Kavyashree'
'Harmalkar, Sarvesh S.'
'Dhuri, Sundar N.'
'Maddani, Mahagundappa R.'

_publ_section_title
;
 1,6-Addition of 1,2,3-NH triazoles to <i>para</i>-quinone methides:
 Facile access to highly selective N<sup>1</sup> and N<sup>2</sup>
 substituted triazoles.
;
_journal_issue 2
_journal_name_full 'Organic &amp; biomolecular chemistry'
_journal_page_first 345
_journal_page_last 351
_journal_paper_doi 10.1039/d1ob01717a
_journal_volume 20
_journal_year 2022
_chemical_formula_sum 'C29 H32 N3 O'
_chemical_formula_weight 438.58
_space_group_crystal_system triclinic
_space_group_IT_number 2
_space_group_name_Hall '-P 1'
_space_group_name_H-M_alt 'P -1'
_atom_sites_solution_hydrogens geom
_audit_creation_method SHELXL-2018/3
_audit_update_record
;
2021-08-16 deposited with the CCDC.	2021-11-24 downloaded from the CCDC.
;
_cell_angle_alpha 80.990(2)
_cell_angle_beta 68.5320(10)
_cell_angle_gamma 81.497(2)
_cell_formula_units_Z 2
_cell_length_a 10.3376(5)
_cell_length_b 11.2041(6)
_cell_length_c 11.6795(6)
_cell_measurement_reflns_used 8924
_cell_measurement_temperature 296(2)
_cell_measurement_theta_max 28.25
_cell_measurement_theta_min 2.67
_cell_volume 1237.33(11)
_computing_structure_refinement 'SHELXL-2018/3 (Sheldrick, 2018)'
_computing_structure_solution 'SHELXT 2014/5 (Sheldrick, 2014)'
_diffrn_ambient_temperature 296(2)
_diffrn_measured_fraction_theta_full 0.998
_diffrn_measured_fraction_theta_max 0.997
_diffrn_measurement_device_type 'Bruker D8 Quest'
_diffrn_measurement_method '\f and \w scans'
_diffrn_radiation_type MoK\a
_diffrn_radiation_wavelength 0.71073
_diffrn_reflns_av_R_equivalents 0.0269
_diffrn_reflns_av_unetI/netI 0.0248
_diffrn_reflns_Laue_measured_fraction_full 0.998
_diffrn_reflns_Laue_measured_fraction_max 0.997
_diffrn_reflns_limit_h_max 13
_diffrn_reflns_limit_h_min -13
_diffrn_reflns_limit_k_max 14
_diffrn_reflns_limit_k_min -14
_diffrn_reflns_limit_l_max 15
_diffrn_reflns_limit_l_min -15
_diffrn_reflns_number 24419
_diffrn_reflns_point_group_measured_fraction_full 0.998
_diffrn_reflns_point_group_measured_fraction_max 0.997
_diffrn_reflns_theta_full 25.242
_diffrn_reflns_theta_max 28.255
_diffrn_reflns_theta_min 2.671
_exptl_absorpt_coefficient_mu 0.072
_exptl_absorpt_correction_type multi-scan
_exptl_absorpt_process_details SADABS
_exptl_crystal_colour yellow
_exptl_crystal_density_diffrn 1.177
_exptl_crystal_description block
_exptl_crystal_F_000 470
_exptl_crystal_size_max 0.4
_exptl_crystal_size_mid 0.3
_exptl_crystal_size_min 0.2
_exptl_transmission_factor_max 0.7457
_exptl_transmission_factor_min 0.7010
_refine_diff_density_max 0.540
_refine_diff_density_min -0.215
_refine_diff_density_rms 0.037
_refine_ls_extinction_method none
_refine_ls_goodness_of_fit_ref 1.036
_refine_ls_hydrogen_treatment constr
_refine_ls_matrix_type full
_refine_ls_number_parameters 304
_refine_ls_number_reflns 6117
_refine_ls_number_restraints 0
_refine_ls_restrained_S_all 1.036
_refine_ls_R_factor_all 0.0802
_refine_ls_R_factor_gt 0.0566
_refine_ls_shift/su_max 0.000
_refine_ls_shift/su_mean 0.000
_refine_ls_structure_factor_coef Fsqd
_refine_ls_weighting_details 'w=1/[\s^2^(Fo^2^)+(0.0704P)^2^+0.3741P] where P=(Fo^2^+2Fc^2^)/3'
_refine_ls_weighting_scheme calc
_refine_ls_wR_factor_gt 0.1460
_refine_ls_wR_factor_ref 0.1649
_reflns_Friedel_coverage 0.000
_reflns_number_gt 4386
_reflns_number_total 6117
_reflns_threshold_expression 'I > 2\s(I)'
_cod_data_source_file d1ob01717a2.cif
_cod_data_source_block shelx
_cod_depositor_comments 'Adding full bibliography for 7158442--7158443.cif.'
_cod_database_code 7158442
_shelx_shelxl_version_number 2018/3
_shelx_space_group_comment
;
The symmetry employed for this shelxl refinement is uniquely defined
by the following loop, which should always be used as a source of
symmetry information in preference to the above space-group names.
They are only intended as comments.
;

loop_
_space_group_symop_operation_xyz
'x, y, z'
'-x, -y, -z'

loop_
_atom_site_label
_atom_site_type_symbol
_atom_site_fract_x
_atom_site_fract_y
_atom_site_fract_z
_atom_site_U_iso_or_equiv
_atom_site_adp_type
_atom_site_occupancy
_atom_site_site_symmetry_order
_atom_site_calc_flag
_atom_site_refinement_flags_posn
_atom_site_refinement_flags_adp
_atom_site_refinement_flags_occupancy
_atom_site_disorder_assembly
_atom_site_disorder_group
N1 N 0.80765(12) 0.21239(13) 0.72286(12) 0.0417(3) Uani 1 1 d . . . . .
C1 C 0.35925(16) 0.16334(18) 0.67066(16) 0.0497(4) Uani 1 1 d . . . . .
O1 O 0.22171(13) 0.17357(19) 0.68089(16) 0.0878(5) Uani 1 1 d . . . . .
C3 C 0.58510(16) 0.22848(15) 0.55716(14) 0.0421(3) Uani 1 1 d . . . . .
H3 H 0.644463 0.275027 0.491194 0.051 Uiso 1 1 calc R U . . .
N3 N 0.91168(15) 0.24492(17) 0.84136(15) 0.0595(4) Uani 1 1 d . . . . .
C2 C 0.44585(16) 0.23220(16) 0.56809(15) 0.0450(4) Uani 1 1 d . . . . .
N2 N 0.91373(14) 0.17087(16) 0.76345(15) 0.0565(4) Uani 1 1 d . . . . .
C4 C 0.63775(14) 0.15787(14) 0.64116(13) 0.0378(3) Uani 1 1 d . . . . .
C6 C 0.40907(16) 0.08697(17) 0.75545(14) 0.0462(4) Uani 1 1 d . . . . .
C5 C 0.54995(16) 0.08673(15) 0.73831(14) 0.0433(4) Uani 1 1 d . . . . .
H5 H 0.586015 0.037457 0.793626 0.052 Uiso 1 1 calc R U . . .
C7 C 0.3917(2) 0.30329(18) 0.46782(19) 0.0568(5) Uani 1 1 d . . . . .
C9 C 0.5062(3) 0.3687(2) 0.3649(2) 0.0789(7) Uani 1 1 d . . . . .
H9A H 0.583341 0.310795 0.328825 0.118 Uiso 1 1 calc R U . . .
H9B H 0.537134 0.427269 0.398522 0.118 Uiso 1 1 calc R U . . .
H9C H 0.470173 0.409350 0.302484 0.118 Uiso 1 1 calc R U . . .
C8 C 0.3414(3) 0.2136(2) 0.4095(2) 0.0745(6) Uani 1 1 d . . . . .
H8A H 0.315347 0.256117 0.341994 0.112 Uiso 1 1 calc R U . . .
H8B H 0.262136 0.177862 0.470775 0.112 Uiso 1 1 calc R U . . .
H8C H 0.415299 0.150978 0.379547 0.112 Uiso 1 1 calc R U . . .
C10 C 0.2716(3) 0.4007(2) 0.5219(3) 0.0869(8) Uani 1 1 d . . . . .
H10A H 0.303384 0.456002 0.558571 0.130 Uiso 1 1 calc R U . . .
H10B H 0.194796 0.362318 0.583883 0.130 Uiso 1 1 calc R U . . .
H10C H 0.241625 0.444515 0.457011 0.130 Uiso 1 1 calc R U . . .
C11 C 0.3149(2) 0.0037(2) 0.86138(17) 0.0587(5) Uani 1 1 d . . . . .
C12 C 0.2378(3) -0.0721(3) 0.8131(2) 0.0881(8) Uani 1 1 d . . . . .
H12A H 0.302753 -0.108229 0.741935 0.132 Uiso 1 1 calc R U . . .
H12B H 0.166108 -0.020644 0.790407 0.132 Uiso 1 1 calc R U . . .
H12C H 0.196366 -0.134809 0.876661 0.132 Uiso 1 1 calc R U . . .
C13 C 0.2096(3) 0.0780(3) 0.9606(2) 0.1008(10) Uani 1 1 d . . . . .
H13A H 0.152662 0.135206 0.924369 0.151 Uiso 1 1 calc R U . . .
H13B H 0.258524 0.120909 0.994508 0.151 Uiso 1 1 calc R U . . .
H13C H 0.151380 0.024728 1.025267 0.151 Uiso 1 1 calc R U . . .
C14 C 0.4015(3) -0.0891(3) 0.9217(2) 0.0878(8) Uani 1 1 d . . . . .
H14A H 0.470180 -0.134829 0.859825 0.132 Uiso 1 1 calc R U . . .
H14B H 0.341261 -0.143236 0.983532 0.132 Uiso 1 1 calc R U . . .
H14C H 0.447357 -0.047662 0.959707 0.132 Uiso 1 1 calc R U . . .
C15 C 0.79127(14) 0.15056(14) 0.62705(13) 0.0384(3) Uani 1 1 d . . . . .
H15 H 0.822124 0.064451 0.642120 0.046 Uiso 1 1 calc R U . . .
C16 C 0.88640(14) 0.19608(15) 0.49853(14) 0.0398(3) Uani 1 1 d . . . . .
C17 C 0.92750(18) 0.11951(18) 0.40674(16) 0.0526(4) Uani 1 1 d . . . . .
H17 H 0.900098 0.041255 0.425457 0.063 Uiso 1 1 calc R U . . .
C18 C 1.0094(2) 0.1591(2) 0.28700(17) 0.0633(5) Uani 1 1 d . . . . .
H18 H 1.037266 0.107025 0.225749 0.076 Uiso 1 1 calc R U . . .
C19 C 1.0496(2) 0.2748(2) 0.25828(17) 0.0637(5) Uani 1 1 d . . . . .
H19 H 1.102984 0.301655 0.177486 0.076 Uiso 1 1 calc R U . . .
C20 C 1.0106(2) 0.3502(2) 0.34909(19) 0.0638(5) Uani 1 1 d . . . . .
H20 H 1.038076 0.428496 0.329857 0.077 Uiso 1 1 calc R U . . .
C21 C 0.93064(18) 0.31103(17) 0.46939(17) 0.0521(4) Uani 1 1 d . . . . .
H21 H 0.906560 0.362337 0.530916 0.063 Uiso 1 1 calc R U . . .
C22 C 0.73724(16) 0.31225(15) 0.77495(14) 0.0435(4) Uani 1 1 d . . . . .
H22 H 0.659496 0.357250 0.762395 0.052 Uiso 1 1 calc R U . . .
C23 C 0.80415(16) 0.33405(16) 0.85075(14) 0.0453(4) Uani 1 1 d . . . . .
C24 C 0.77060(18) 0.42725(17) 0.93587(15) 0.0498(4) Uani 1 1 d . . . . .
C25 C 0.6731(2) 0.52507(19) 0.93339(18) 0.0601(5) Uani 1 1 d . . . . .
H25 H 0.630042 0.534073 0.874800 0.072 Uiso 1 1 calc R U . . .
C26 C 0.6383(3) 0.6103(2) 1.0169(2) 0.0728(6) Uani 1 1 d . . . . .
H26 H 0.572235 0.675670 1.014279 0.087 Uiso 1 1 calc R U . . .
C27 C 0.7016(3) 0.5977(2) 1.1033(2) 0.0805(7) Uani 1 1 d . . . . .
H27 H 0.677730 0.654066 1.160086 0.097 Uiso 1 1 calc R U . . .
C28 C 0.7998(3) 0.5023(3) 1.1060(2) 0.0843(7) Uani 1 1 d . . . . .
H28 H 0.843322 0.494814 1.164149 0.101 Uiso 1 1 calc R U . . .
C29 C 0.8352(2) 0.4166(2) 1.0232(2) 0.0695(6) Uani 1 1 d . . . . .
H29 H 0.902151 0.352016 1.025981 0.083 Uiso 1 1 calc R U . . .

loop_
_atom_site_aniso_label
_atom_site_aniso_U_11
_atom_site_aniso_U_22
_atom_site_aniso_U_33
_atom_site_aniso_U_23
_atom_site_aniso_U_13
_atom_site_aniso_U_12
N1 0.0297(6) 0.0564(8) 0.0382(7) -0.0070(6) -0.0100(5) -0.0045(5)
C1 0.0287(7) 0.0719(11) 0.0480(9) -0.0161(8) -0.0089(7) -0.0056(7)
O1 0.0307(6) 0.1433(16) 0.0849(11) -0.0066(10) -0.0162(7) -0.0118(8)
C3 0.0346(7) 0.0495(9) 0.0401(8) -0.0050(7) -0.0099(6) -0.0056(6)
N3 0.0420(8) 0.0858(12) 0.0585(9) -0.0193(8) -0.0228(7) -0.0047(7)
C2 0.0354(8) 0.0540(9) 0.0461(9) -0.0127(7) -0.0138(7) -0.0001(7)
N2 0.0363(7) 0.0797(11) 0.0580(9) -0.0162(8) -0.0221(7) 0.0036(7)
C4 0.0305(7) 0.0461(8) 0.0363(7) -0.0083(6) -0.0088(6) -0.0056(6)
C6 0.0381(8) 0.0633(10) 0.0357(8) -0.0128(7) -0.0039(6) -0.0163(7)
C5 0.0406(8) 0.0550(9) 0.0352(7) -0.0045(7) -0.0114(6) -0.0125(7)
C7 0.0501(10) 0.0632(11) 0.0638(11) -0.0081(9) -0.0306(9) 0.0027(8)
C9 0.0798(15) 0.0875(16) 0.0753(14) 0.0215(12) -0.0435(13) -0.0161(12)
C8 0.0746(14) 0.0911(16) 0.0736(14) -0.0166(12) -0.0429(12) -0.0048(12)
C10 0.0748(15) 0.0748(15) 0.124(2) -0.0234(14) -0.0560(15) 0.0213(12)
C11 0.0521(10) 0.0785(13) 0.0437(9) -0.0052(9) -0.0061(8) -0.0304(9)
C12 0.0824(16) 0.1043(19) 0.0850(16) -0.0079(14) -0.0223(13) -0.0535(15)
C13 0.0992(19) 0.113(2) 0.0573(13) -0.0212(13) 0.0272(13) -0.0420(16)
C14 0.0864(17) 0.109(2) 0.0659(14) 0.0237(13) -0.0213(12) -0.0539(15)
C15 0.0312(7) 0.0442(8) 0.0380(7) -0.0061(6) -0.0098(6) -0.0030(6)
C16 0.0264(6) 0.0511(9) 0.0395(8) -0.0067(6) -0.0089(6) -0.0021(6)
C17 0.0458(9) 0.0637(11) 0.0472(9) -0.0151(8) -0.0100(7) -0.0094(8)
C18 0.0516(10) 0.0938(15) 0.0429(9) -0.0222(10) -0.0069(8) -0.0117(10)
C19 0.0483(10) 0.0954(16) 0.0407(9) 0.0001(9) -0.0063(8) -0.0188(10)
C20 0.0554(11) 0.0672(12) 0.0596(12) 0.0043(9) -0.0091(9) -0.0189(9)
C21 0.0460(9) 0.0540(10) 0.0490(9) -0.0085(8) -0.0058(7) -0.0081(7)
C22 0.0368(8) 0.0527(9) 0.0396(8) -0.0049(7) -0.0120(6) -0.0044(7)
C23 0.0365(8) 0.0600(10) 0.0378(8) -0.0034(7) -0.0083(6) -0.0149(7)
C24 0.0480(9) 0.0611(10) 0.0396(8) -0.0049(7) -0.0080(7) -0.0238(8)
C25 0.0602(11) 0.0672(12) 0.0519(10) -0.0094(9) -0.0140(9) -0.0157(9)
C26 0.0759(14) 0.0673(13) 0.0680(13) -0.0165(10) -0.0099(11) -0.0158(11)
C27 0.1000(18) 0.0801(16) 0.0591(13) -0.0229(11) -0.0088(12) -0.0355(14)
C28 0.1058(19) 0.0992(19) 0.0653(14) -0.0220(13) -0.0383(14) -0.0279(16)
C29 0.0783(14) 0.0814(14) 0.0610(12) -0.0137(10) -0.0322(11) -0.0187(11)

loop_
_atom_type_symbol
_atom_type_description
_atom_type_scat_dispersion_real
_atom_type_scat_dispersion_imag
_atom_type_scat_source
C C 0.0033 0.0016 'International Tables Vol C Tables 4.2.6.8 and 6.1.1.4'
H H 0.0000 0.0000 'International Tables Vol C Tables 4.2.6.8 and 6.1.1.4'
N N 0.0061 0.0033 'International Tables Vol C Tables 4.2.6.8 and 6.1.1.4'
O O 0.0106 0.0060 'International Tables Vol C Tables 4.2.6.8 and 6.1.1.4'

loop_
_geom_angle_atom_site_label_1
_geom_angle_atom_site_label_2
_geom_angle_atom_site_label_3
_geom_angle
_geom_angle_site_symmetry_1
_geom_angle_site_symmetry_3
_geom_angle_publ_flag
C22 N1 N2 110.87(13) . . ?
C22 N1 C15 130.59(13) . . ?
N2 N1 C15 118.41(13) . . ?
O1 C1 C6 121.94(16) . . ?
O1 C1 C2 115.24(16) . . ?
C6 C1 C2 122.80(14) . . ?
C4 C3 C2 122.06(15) . . ?
C4 C3 H3 119.0 . . ?
C2 C3 H3 119.0 . . ?
N2 N3 C23 109.43(14) . . ?
C3 C2 C1 117.07(15) . . ?
C3 C2 C7 121.31(15) . . ?
C1 C2 C7 121.54(15) . . ?
N3 N2 N1 106.93(14) . . ?
C3 C4 C5 119.03(14) . . ?
C3 C4 C15 122.12(13) . . ?
C5 C4 C15 118.77(14) . . ?
C5 C6 C1 117.01(15) . . ?
C5 C6 C11 120.88(16) . . ?
C1 C6 C11 122.09(15) . . ?
C4 C5 C6 121.89(15) . . ?
C4 C5 H5 119.1 . . ?
C6 C5 H5 119.1 . . ?
C9 C7 C8 107.90(18) . . ?
C9 C7 C2 111.57(15) . . ?
C8 C7 C2 108.97(16) . . ?
C9 C7 C10 106.98(19) . . ?
C8 C7 C10 109.86(17) . . ?
C2 C7 C10 111.48(17) . . ?
C7 C9 H9A 109.5 . . ?
C7 C9 H9B 109.5 . . ?
H9A C9 H9B 109.5 . . ?
C7 C9 H9C 109.5 . . ?
H9A C9 H9C 109.5 . . ?
H9B C9 H9C 109.5 . . ?
C7 C8 H8A 109.5 . . ?
C7 C8 H8B 109.5 . . ?
H8A C8 H8B 109.5 . . ?
C7 C8 H8C 109.5 . . ?
H8A C8 H8C 109.5 . . ?
H8B C8 H8C 109.5 . . ?
C7 C10 H10A 109.5 . . ?
C7 C10 H10B 109.5 . . ?
H10A C10 H10B 109.5 . . ?
C7 C10 H10C 109.5 . . ?
H10A C10 H10C 109.5 . . ?
H10B C10 H10C 109.5 . . ?
C13 C11 C14 108.6(2) . . ?
C13 C11 C12 109.8(2) . . ?
C14 C11 C12 105.1(2) . . ?
C13 C11 C6 110.70(18) . . ?
C14 C11 C6 111.10(16) . . ?
C12 C11 C6 111.34(16) . . ?
C11 C12 H12A 109.5 . . ?
C11 C12 H12B 109.5 . . ?
H12A C12 H12B 109.5 . . ?
C11 C12 H12C 109.5 . . ?
H12A C12 H12C 109.5 . . ?
H12B C12 H12C 109.5 . . ?
C11 C13 H13A 109.5 . . ?
C11 C13 H13B 109.5 . . ?
H13A C13 H13B 109.5 . . ?
C11 C13 H13C 109.5 . . ?
H13A C13 H13C 109.5 . . ?
H13B C13 H13C 109.5 . . ?
C11 C14 H14A 109.5 . . ?
C11 C14 H14B 109.5 . . ?
H14A C14 H14B 109.5 . . ?
C11 C14 H14C 109.5 . . ?
H14A C14 H14C 109.5 . . ?
H14B C14 H14C 109.5 . . ?
N1 C15 C16 111.18(12) . . ?
N1 C15 C4 110.71(11) . . ?
C16 C15 C4 114.17(12) . . ?
N1 C15 H15 106.8 . . ?
C16 C15 H15 106.8 . . ?
C4 C15 H15 106.8 . . ?
C21 C16 C17 118.99(15) . . ?
C21 C16 C15 122.77(14) . . ?
C17 C16 C15 118.22(15) . . ?
C16 C17 C18 120.18(18) . . ?
C16 C17 H17 119.9 . . ?
C18 C17 H17 119.9 . . ?
C19 C18 C17 120.33(18) . . ?
C19 C18 H18 119.8 . . ?
C17 C18 H18 119.8 . . ?
C20 C19 C18 119.67(17) . . ?
C20 C19 H19 120.2 . . ?
C18 C19 H19 120.2 . . ?
C19 C20 C21 120.47(19) . . ?
C19 C20 H20 119.8 . . ?
C21 C20 H20 119.8 . . ?
C16 C21 C20 120.32(17) . . ?
C16 C21 H21 119.8 . . ?
C20 C21 H21 119.8 . . ?
N1 C22 C23 105.52(15) . . ?
N1 C22 H22 127.2 . . ?
C23 C22 H22 127.2 . . ?
N3 C23 C22 107.25(15) . . ?
N3 C23 C24 122.19(15) . . ?
C22 C23 C24 130.45(16) . . ?
C25 C24 C29 118.45(18) . . ?
C25 C24 C23 121.37(16) . . ?
C29 C24 C23 120.17(19) . . ?
C24 C25 C26 121.0(2) . . ?
C24 C25 H25 119.5 . . ?
C26 C25 H25 119.5 . . ?
C27 C26 C25 119.8(2) . . ?
C27 C26 H26 120.1 . . ?
C25 C26 H26 120.1 . . ?
C28 C27 C26 120.0(2) . . ?
C28 C27 H27 120.0 . . ?
C26 C27 H27 120.0 . . ?
C27 C28 C29 120.7(2) . . ?
C27 C28 H28 119.6 . . ?
C29 C28 H28 119.6 . . ?
C28 C29 C24 120.0(2) . . ?
C28 C29 H29 120.0 . . ?
C24 C29 H29 120.0 . . ?

loop_
_geom_bond_atom_site_label_1
_geom_bond_atom_site_label_2
_geom_bond_distance
_geom_bond_site_symmetry_2
_geom_bond_publ_flag
N1 C22 1.342(2) . ?
N1 N2 1.3432(19) . ?
N1 C15 1.4754(19) . ?
C1 O1 1.371(2) . ?
C1 C6 1.398(3) . ?
C1 C2 1.401(2) . ?
C3 C4 1.380(2) . ?
C3 C2 1.393(2) . ?
C3 H3 0.9300 . ?
N3 N2 1.317(2) . ?
N3 C23 1.364(2) . ?
C2 C7 1.541(2) . ?
C4 C5 1.387(2) . ?
C4 C15 1.525(2) . ?
C6 C5 1.395(2) . ?
C6 C11 1.541(2) . ?
C5 H5 0.9300 . ?
C7 C9 1.524(3) . ?
C7 C8 1.540(3) . ?
C7 C10 1.541(3) . ?
C9 H9A 0.9600 . ?
C9 H9B 0.9600 . ?
C9 H9C 0.9600 . ?
C8 H8A 0.9600 . ?
C8 H8B 0.9600 . ?
C8 H8C 0.9600 . ?
C10 H10A 0.9600 . ?
C10 H10B 0.9600 . ?
C10 H10C 0.9600 . ?
C11 C13 1.528(3) . ?
C11 C14 1.528(3) . ?
C11 C12 1.534(3) . ?
C12 H12A 0.9600 . ?
C12 H12B 0.9600 . ?
C12 H12C 0.9600 . ?
C13 H13A 0.9600 . ?
C13 H13B 0.9600 . ?
C13 H13C 0.9600 . ?
C14 H14A 0.9600 . ?
C14 H14B 0.9600 . ?
C14 H14C 0.9600 . ?
C15 C16 1.519(2) . ?
C15 H15 0.9800 . ?
C16 C21 1.381(2) . ?
C16 C17 1.383(2) . ?
C17 C18 1.385(3) . ?
C17 H17 0.9300 . ?
C18 C19 1.374(3) . ?
C18 H18 0.9300 . ?
C19 C20 1.367(3) . ?
C19 H19 0.9300 . ?
C20 C21 1.384(3) . ?
C20 H20 0.9300 . ?
C21 H21 0.9300 . ?
C22 C23 1.374(2) . ?
C22 H22 0.9300 . ?
C23 C24 1.471(2) . ?
C24 C25 1.379(3) . ?
C24 C29 1.392(3) . ?
C25 C26 1.388(3) . ?
C25 H25 0.9300 . ?
C26 C27 1.370(4) . ?
C26 H26 0.9300 . ?
C27 C28 1.365(4) . ?
C27 H27 0.9300 . ?
C28 C29 1.385(3) . ?
C28 H28 0.9300 . ?
C29 H29 0.9300 . ?
